data_2021194
loop_
_publ_author_name
'Torabi Farkhani, Elham'
'Pourayoubi, Mehrdad'
'Izadyar, Mohammad'
'Andreev, Pavel V.'
'Shchegravina, Ekaterina S.'

_publ_section_title
;
 Evaluation of N---H&#x00B7;&#x00B7;&#x00B7;S and
 N---H&#x00B7;&#x00B7;&#x00B7;\p interactions in
 <i>O</i>,<i>O</i>'-diethyl <i>N</i>-(2,4,6-trimethylphenyl)thiophosphate:
 a combination of X-ray crystallographic and theoretical studies
;
_journal_coeditor_code KY3141
_journal_issue 7
_journal_name_full 'Acta Crystallographica Section C'
_journal_page_first 847
_journal_page_last 855
_journal_paper_doi 10.1107/S2053229618007933
_journal_volume 74
_journal_year 2018
_chemical_formula_iupac 'C13 H22 N O2 P S'
_chemical_formula_moiety 'C13 H22 N O2 P S'
_chemical_formula_sum 'C13 H22 N O2 P S'
_chemical_formula_weight 287.34
_chemical_name_common
;
<i>N</i>-[Diethoxy(sulfanylidene)-\l^5^-phosphanyl]-2,4,6-trimethylaniline
;
_chemical_name_systematic
;
<i>O</i>,<i>O</i>'-Diethyl <i>N</i>-(2,4,6-trimethylphenyl)thiophosphate
;
_space_group_crystal_system triclinic
_space_group_IT_number 1
_space_group_name_Hall 'P 1'
_space_group_name_H-M_alt 'P 1'
_symmetry_space_group_name_Hall 'P 1'
_symmetry_space_group_name_H-M 'P 1'
_atom_sites_solution_hydrogens mixed
_audit_creation_method SHELXL-2014/7
_cell_angle_alpha 100.366(3)
_cell_angle_beta 100.314(3)
_cell_angle_gamma 90.093(3)
_cell_formula_units_Z 2
_cell_length_a 8.4954(3)
_cell_length_b 8.6790(3)
_cell_length_c 10.7105(4)
_cell_measurement_reflns_used 7603
_cell_measurement_temperature 100.2(8)
_cell_measurement_theta_max 32.087
_cell_measurement_theta_min 4.224
_cell_volume 763.79(5)
_computing_cell_refinement
;
CrysAlis PRO (Agilent, 2014)
;
_computing_data_collection
;
CrysAlis PRO (Agilent, 2014)
;
_computing_data_reduction
;
CrysAlis PRO (Agilent, 2014)
;
_computing_molecular_graphics
;
<i>OlexSys</i> (Dolomanov <i>et al</i>., 2009)
;
_computing_structure_refinement
;
SHELXL2014 (Sheldrick, 2015b)
;
_computing_structure_solution
;
SHELXT (Sheldrick, 2015a)
;
_diffrn_ambient_temperature 100.2(8)
_diffrn_detector_area_resol_mean 8.0151
_diffrn_measured_fraction_theta_full 0.997
_diffrn_measured_fraction_theta_max 0.997
_diffrn_measurement_device 'four-circle diffractometer'
_diffrn_measurement_device_type 'Agilent Xcalibur Sapphire3 Gemini'
_diffrn_measurement_method '\w scans'
_diffrn_radiation_monochromator graphite
_diffrn_radiation_type MoK\a
_diffrn_radiation_wavelength 0.71073
_diffrn_reflns_av_R_equivalents 0.025
_diffrn_reflns_limit_h_max 10
_diffrn_reflns_limit_h_min -10
_diffrn_reflns_limit_k_max 10
_diffrn_reflns_limit_k_min -10
_diffrn_reflns_limit_l_max 13
_diffrn_reflns_limit_l_min -13
_diffrn_reflns_number 11026
_diffrn_reflns_theta_full 25.242
_diffrn_reflns_theta_max 26.371
_diffrn_reflns_theta_min 3.401
_exptl_absorpt_coefficient_mu 0.312
_exptl_absorpt_correction_T_max 1
_exptl_absorpt_correction_T_min 0.95144
_exptl_absorpt_correction_type multi-scan
_exptl_absorpt_process_details
;
CrysAlis PRO (Agilent, 2014)
;
_exptl_crystal_colour light-yellow
_exptl_crystal_density_diffrn 1.249
_exptl_crystal_description bulk
_exptl_crystal_F_000 308
_exptl_crystal_size_max 0.2431
_exptl_crystal_size_mid 0.1952
_exptl_crystal_size_min 0.1824
_refine_diff_density_max 0.455
_refine_diff_density_min -0.234
_refine_ls_abs_structure_details
;
Flack <i>x</i> determined using 2825 quotients [(I+)-(I-)]/[(I+)+(I-)]
(Parsons <i>et al.</i>,  2013)
;
_refine_ls_abs_structure_Flack -0.01(3)
_refine_ls_extinction_method none
_refine_ls_goodness_of_fit_ref 1.080
_refine_ls_hydrogen_treatment mixed
_refine_ls_matrix_type full
_refine_ls_number_parameters 343
_refine_ls_number_reflns 6232
_refine_ls_number_restraints 4
_refine_ls_restrained_S_all 1.080
_refine_ls_R_factor_all 0.0373
_refine_ls_R_factor_gt 0.0358
_refine_ls_shift/su_max 0.000
_refine_ls_shift/su_mean 0.000
_refine_ls_structure_factor_coef Fsqd
_refine_ls_weighting_details 'w=1/[\s^2^(Fo^2^)+(0.0551P)^2^+0.0309P] where P=(Fo^2^+2Fc^2^)/3'
_refine_ls_weighting_scheme calc
_refine_ls_wR_factor_gt 0.0879
_refine_ls_wR_factor_ref 0.0887
_reflns_number_gt 6048
_reflns_number_total 6232
_reflns_threshold_expression 'I > 2\s(I)'
_cod_data_source_file ky3141sup1.cif
_cod_data_source_block I
_cod_database_code 2021194
_shelx_space_group_comment
;
The symmetry employed for this shelxl refinement is uniquely defined
by the following loop, which should always be used as a source of
symmetry information in preference to the above space-group names.
They are only intended as comments.
;

loop_
_space_group_symop_operation_xyz
'x, y, z'

loop_
_atom_site_type_symbol
_atom_site_label
_atom_site_fract_x
_atom_site_fract_y
_atom_site_fract_z
_atom_site_U_iso_or_equiv
_atom_site_adp_type
_atom_site_calc_flag
_atom_site_occupancy
P P1 0.14947(9) 0.99042(9) 0.62404(7) 0.01530(18) Uani d 1
N N1 0.1966(3) 0.8614(3) 0.5069(3) 0.0167(6) Uani d 1
H H1 0.164(5) 0.868(5) 0.431(4) 0.018(10) Uiso d 1
C C13 0.4854(4) 1.2492(5) 0.8604(4) 0.0288(8) Uani d 1
H H13A 0.4981 1.3116 0.9477 0.043 Uiso calc 1
H H13B 0.4936 1.3183 0.7987 0.043 Uiso calc 1
H H13C 0.5696 1.1722 0.8573 0.043 Uiso calc 1
C C22 0.6994(4) 0.5844(4) 0.2253(3) 0.0191(7) Uani d 1
H H22A 0.6396 0.6607 0.2757 0.029 Uiso calc 1
H H22B 0.6911 0.6077 0.1382 0.029 Uiso calc 1
H H22C 0.8121 0.5903 0.2674 0.029 Uiso calc 1
O O22 0.3949(3) 0.6375(3) 0.0305(2) 0.0197(5) Uani d 1
C C20 0.2344(4) 0.2108(4) 0.2171(4) 0.0238(7) Uani d 1
H H20A 0.2279 0.1264 0.2657 0.036 Uiso calc 1
H H20B 0.1717 0.1800 0.1298 0.036 Uiso calc 1
H H20C 0.1915 0.3062 0.2608 0.036 Uiso calc 1
C C18 0.7295(4) 0.2944(4) 0.2108(3) 0.0182(7) Uani d 1
H H18 0.8403 0.3122 0.2125 0.022 Uiso calc 1
C C4 0.5190(4) 0.4918(4) 0.5428(3) 0.0175(7) Uani d 1
C C21 0.7858(5) 0.0071(4) 0.1993(4) 0.0252(7) Uani d 1
H H21A 0.7251 -0.0915 0.1615 0.038 Uiso calc 1
H H21B 0.8396 0.0024 0.2874 0.038 Uiso calc 1
H H21C 0.8659 0.0231 0.1470 0.038 Uiso calc 1
O O21 0.1648(3) 0.4639(3) 0.0032(2) 0.0190(5) Uani d 1
C C17 0.6729(4) 0.1415(4) 0.2025(3) 0.0192(7) Uani d 1
C C16 0.5109(4) 0.1184(4) 0.2009(3) 0.0190(7) Uani d 1
H H16 0.4697 0.0147 0.1939 0.023 Uiso calc 1
C C7 0.5290(4) 0.9175(4) 0.4958(4) 0.0245(7) Uani d 1
H H7A 0.4549 0.9526 0.4261 0.037 Uiso calc 1
H H7B 0.6350 0.9049 0.4720 0.037 Uiso calc 1
H H7C 0.5367 0.9956 0.5753 0.037 Uiso calc 1
C C15 0.4067(4) 0.2416(4) 0.2091(3) 0.0171(6) Uani d 1
C C14 0.4670(4) 0.3938(3) 0.2143(3) 0.0130(6) Uani d 1
C C1 0.3059(4) 0.7368(4) 0.5213(3) 0.0143(6) Uani d 1
C C19 0.6307(4) 0.4218(4) 0.2168(3) 0.0155(6) Uani d 1
C C12 0.3254(5) 1.1660(5) 0.8262(4) 0.0293(8) Uani d 1
H H12A 0.3109 1.1056 0.8937 0.035 Uiso calc 1
H H12B 0.2396 1.2427 0.8198 0.035 Uiso calc 1
O O12 0.0974(3) 0.8995(3) 0.7271(2) 0.0198(5) Uani d 1
C C24 0.4938(4) 0.7597(5) -0.1237(4) 0.0289(8) Uani d 1
H H24A 0.4663 0.7936 -0.2071 0.043 Uiso calc 1
H H24B 0.5761 0.6809 -0.1281 0.043 Uiso calc 1
H H24C 0.5347 0.8501 -0.0565 0.043 Uiso calc 1
C C11 -0.1083(6) 0.9680(6) 0.8518(5) 0.0474(12) Uani d 1
H H11A -0.2174 0.9406 0.8600 0.071 Uiso calc 1
H H11B -0.1012 1.0789 0.8454 0.071 Uiso calc 1
H H11C -0.0329 0.9491 0.9277 0.071 Uiso calc 1
O O11 0.3174(3) 1.0607(3) 0.7029(2) 0.0207(5) Uani d 1
C C23 0.3481(4) 0.6905(5) -0.0921(4) 0.0289(8) Uani d 1
H H23A 0.2652 0.7699 -0.0851 0.035 Uiso calc 1
H H23B 0.3037 0.6011 -0.1608 0.035 Uiso calc 1
C C10 -0.0677(4) 0.8696(5) 0.7332(4) 0.0285(8) Uani d 1
H H10A -0.0853 0.7573 0.7351 0.034 Uiso calc 1
H H10B -0.1378 0.8946 0.6557 0.034 Uiso calc 1
C C26 -0.1018(5) 0.4715(6) -0.1138(5) 0.0456(12) Uani d 1
H H26A -0.2135 0.4384 -0.1192 0.068 Uiso calc 1
H H26B -0.0638 0.4212 -0.1918 0.068 Uiso calc 1
H H26C -0.0942 0.5856 -0.1061 0.068 Uiso calc 1
C C9 0.0744(4) 0.5551(4) 0.5284(4) 0.0262(8) Uani d 1
H H9A 0.0100 0.6313 0.4863 0.039 Uiso calc 1
H H9B 0.0545 0.5624 0.6166 0.039 Uiso calc 1
H H9C 0.0449 0.4491 0.4797 0.039 Uiso calc 1
C C25 -0.0015(4) 0.4248(4) 0.0014(4) 0.0250(8) Uani d 1
H H25A -0.0347 0.4806 0.0811 0.030 Uiso calc 1
H H25B -0.0155 0.3107 -0.0022 0.030 Uiso calc 1
C C8 0.6333(4) 0.3602(4) 0.5484(3) 0.0223(7) Uani d 1
H H8A 0.6016 0.2908 0.6031 0.033 Uiso calc 1
H H8B 0.7419 0.4034 0.5848 0.033 Uiso calc 1
H H8C 0.6309 0.3006 0.4612 0.033 Uiso calc 1
C C6 0.2492(4) 0.5895(4) 0.5325(3) 0.0178(6) Uani d 1
C C5 0.3580(4) 0.4701(4) 0.5444(3) 0.0180(6) Uani d 1
H H5 0.3201 0.3706 0.5540 0.022 Uiso calc 1
N N2 0.3620(3) 0.5236(3) 0.2257(2) 0.0146(5) Uani d 1
H H2 0.357(5) 0.568(5) 0.301(3) 0.026(11) Uiso d 1
P P2 0.26274(9) 0.59936(8) 0.10798(7) 0.01365(17) Uani d 1
C C2 0.4682(4) 0.7628(4) 0.5174(3) 0.0158(6) Uani d 1
S S2 0.13503(10) 0.77150(9) 0.16919(8) 0.0229(2) Uani d 1
S S1 -0.00294(11) 1.13550(10) 0.56163(9) 0.0270(2) Uani d 1
C C3 0.5712(4) 0.6398(4) 0.5288(3) 0.0165(6) Uani d 1
H H3 0.6812 0.6568 0.5272 0.020 Uiso calc 1

loop_
_atom_site_aniso_label
_atom_site_aniso_U_11
_atom_site_aniso_U_22
_atom_site_aniso_U_33
_atom_site_aniso_U_12
_atom_site_aniso_U_13
_atom_site_aniso_U_23
P1 0.0175(4) 0.0103(4) 0.0176(4) 0.0042(3) 0.0032(3) 0.0012(3)
N1 0.0212(14) 0.0131(13) 0.0142(14) 0.0058(11) 0.0000(11) 0.0014(10)
C13 0.0266(19) 0.031(2) 0.0234(18) -0.0025(15) 0.0029(14) -0.0079(15)
C22 0.0158(15) 0.0174(16) 0.0246(17) 0.0001(12) 0.0042(13) 0.0050(13)
O22 0.0185(11) 0.0249(12) 0.0174(11) 0.0025(9) 0.0022(9) 0.0097(9)
C20 0.0196(17) 0.0187(17) 0.036(2) 0.0006(13) 0.0067(14) 0.0102(15)
C18 0.0171(16) 0.0222(17) 0.0164(16) 0.0028(13) 0.0058(12) 0.0036(13)
C4 0.0224(17) 0.0184(16) 0.0098(14) 0.0068(13) 0.0010(12) -0.0005(12)
C21 0.0298(19) 0.0203(17) 0.0255(18) 0.0119(15) 0.0049(15) 0.0042(14)
O21 0.0180(11) 0.0177(12) 0.0195(12) 0.0020(9) 0.0028(9) -0.0012(9)
C17 0.0261(18) 0.0189(16) 0.0131(15) 0.0092(14) 0.0038(13) 0.0044(12)
C16 0.0269(17) 0.0110(15) 0.0198(16) 0.0024(13) 0.0044(13) 0.0044(12)
C7 0.0270(18) 0.0189(17) 0.0294(18) 0.0020(14) 0.0100(15) 0.0045(14)
C15 0.0194(16) 0.0155(15) 0.0171(15) 0.0025(12) 0.0028(12) 0.0049(12)
C14 0.0167(15) 0.0108(14) 0.0116(14) 0.0035(12) 0.0024(12) 0.0024(11)
C1 0.0184(15) 0.0109(14) 0.0118(14) 0.0040(12) 0.0012(11) -0.0010(11)
C19 0.0210(16) 0.0152(15) 0.0112(14) 0.0037(13) 0.0038(12) 0.0038(12)
C12 0.031(2) 0.030(2) 0.0224(18) -0.0033(16) 0.0099(15) -0.0116(15)
O12 0.0185(12) 0.0199(12) 0.0221(12) 0.0031(9) 0.0052(9) 0.0053(9)
C24 0.0271(19) 0.038(2) 0.0246(18) 0.0034(16) 0.0039(15) 0.0134(16)
C11 0.042(3) 0.042(3) 0.063(3) -0.002(2) 0.034(2) -0.005(2)
O11 0.0216(12) 0.0185(12) 0.0192(12) 0.0016(10) 0.0053(9) -0.0055(9)
C23 0.0255(19) 0.043(2) 0.0219(17) 0.0013(17) -0.0002(14) 0.0198(16)
C10 0.0240(18) 0.0266(19) 0.037(2) -0.0069(15) 0.0091(16) 0.0068(16)
C26 0.022(2) 0.060(3) 0.053(3) -0.003(2) -0.0078(19) 0.020(2)
C9 0.0210(17) 0.0157(17) 0.041(2) 0.0000(14) 0.0066(15) 0.0022(15)
C25 0.0205(17) 0.0213(17) 0.0304(19) -0.0093(14) 0.0019(14) 0.0001(14)
C8 0.0272(18) 0.0196(17) 0.0200(16) 0.0081(14) 0.0019(14) 0.0056(13)
C6 0.0201(16) 0.0161(16) 0.0155(15) 0.0023(12) 0.0020(12) -0.0004(12)
C5 0.0239(17) 0.0113(15) 0.0182(15) 0.0008(12) 0.0030(12) 0.0023(12)
N2 0.0190(13) 0.0122(13) 0.0129(13) 0.0051(11) 0.0050(10) 0.0012(10)
P2 0.0148(4) 0.0113(4) 0.0144(4) 0.0035(3) 0.0019(3) 0.0021(3)
C2 0.0207(16) 0.0136(15) 0.0115(14) 0.0010(12) 0.0024(12) -0.0012(11)
S2 0.0288(4) 0.0162(4) 0.0216(4) 0.0122(3) 0.0024(3) 0.0004(3)
S1 0.0314(5) 0.0189(4) 0.0313(5) 0.0139(4) 0.0038(4) 0.0083(4)
C3 0.0154(15) 0.0191(16) 0.0147(15) 0.0011(12) 0.0036(12) 0.0012(12)

loop_
_atom_type_symbol
_atom_type_description
_atom_type_scat_dispersion_real
_atom_type_scat_dispersion_imag
_atom_type_scat_source
C C 0.0033 0.0016 'International Tables Vol C Tables 4.2.6.8 and 6.1.1.4'
H H 0.0000 0.0000 'International Tables Vol C Tables 4.2.6.8 and 6.1.1.4'
O O 0.0106 0.0060 'International Tables Vol C Tables 4.2.6.8 and 6.1.1.4'
N N 0.0061 0.0033 'International Tables Vol C Tables 4.2.6.8 and 6.1.1.4'
P P 0.1023 0.0942 'International Tables Vol C Tables 4.2.6.8 and 6.1.1.4'
S S 0.1246 0.1234 'International Tables Vol C Tables 4.2.6.8 and 6.1.1.4'

loop_
_exptl_crystal_face_index_h
_exptl_crystal_face_index_k
_exptl_crystal_face_index_l
_exptl_crystal_face_perp_dist
-3 -1 -13 0.056
-12 3 -1 0.0918
1 11 3 0.0773
1 -11 9 0.0907
12 2 -4 0.0502
4 11 -6 0.0608
-1 3 13 0.1363
3 11 1 0.0638
-5 -10 9 0.1326
12 -1 -4 0.0445
-3 0 -13 0.0471

loop_
_geom_angle_atom_site_label_1
_geom_angle_atom_site_label_2
_geom_angle_atom_site_label_3
_geom_angle
O11 P1 O12 99.04(13)
O11 P1 N1 103.50(13)
O12 P1 N1 108.27(14)
O11 P1 S1 117.29(10)
O12 P1 S1 115.18(10)
N1 P1 S1 112.17(11)
C1 N1 P1 125.9(2)
C1 N1 H1 113(3)
P1 N1 H1 121(3)
C12 C13 H13A 109.5
C12 C13 H13B 109.5
H13A C13 H13B 109.5
C12 C13 H13C 109.5
H13A C13 H13C 109.5
H13B C13 H13C 109.5
C19 C22 H22A 109.5
C19 C22 H22B 109.5
H22A C22 H22B 109.5
C19 C22 H22C 109.5
H22A C22 H22C 109.5
H22B C22 H22C 109.5
C23 O22 P2 119.9(2)
C15 C20 H20A 109.5
C15 C20 H20B 109.5
H20A C20 H20B 109.5
C15 C20 H20C 109.5
H20A C20 H20C 109.5
H20B C20 H20C 109.5
C19 C18 C17 122.7(3)
C19 C18 H18 118.7
C17 C18 H18 118.7
C5 C4 C3 117.5(3)
C5 C4 C8 121.8(3)
C3 C4 C8 120.6(3)
C17 C21 H21A 109.5
C17 C21 H21B 109.5
H21A C21 H21B 109.5
C17 C21 H21C 109.5
H21A C21 H21C 109.5
H21B C21 H21C 109.5
C25 O21 P2 122.4(2)
C16 C17 C18 117.6(3)
C16 C17 C21 121.6(3)
C18 C17 C21 120.8(3)
C17 C16 C15 122.3(3)
C17 C16 H16 118.9
C15 C16 H16 118.9
C2 C7 H7A 109.5
C2 C7 H7B 109.5
H7A C7 H7B 109.5
C2 C7 H7C 109.5
H7A C7 H7C 109.5
H7B C7 H7C 109.5
C16 C15 C14 118.6(3)
C16 C15 C20 119.9(3)
C14 C15 C20 121.5(3)
C15 C14 C19 120.7(3)
C15 C14 N2 119.5(3)
C19 C14 N2 119.7(3)
C6 C1 C2 120.7(3)
C6 C1 N1 120.0(3)
C2 C1 N1 119.2(3)
C18 C19 C14 118.1(3)
C18 C19 C22 120.1(3)
C14 C19 C22 121.8(3)
O11 C12 C13 108.2(3)
O11 C12 H12A 110.1
C13 C12 H12A 110.1
O11 C12 H12B 110.1
C13 C12 H12B 110.1
H12A C12 H12B 108.4
C10 O12 P1 122.8(2)
C23 C24 H24A 109.5
C23 C24 H24B 109.5
H24A C24 H24B 109.5
C23 C24 H24C 109.5
H24A C24 H24C 109.5
H24B C24 H24C 109.5
C10 C11 H11A 109.5
C10 C11 H11B 109.5
H11A C11 H11B 109.5
C10 C11 H11C 109.5
H11A C11 H11C 109.5
H11B C11 H11C 109.5
C12 O11 P1 119.6(2)
O22 C23 C24 107.8(3)
O22 C23 H23A 110.1
C24 C23 H23A 110.1
O22 C23 H23B 110.1
C24 C23 H23B 110.1
H23A C23 H23B 108.5
O12 C10 C11 109.5(3)
O12 C10 H10A 109.8
C11 C10 H10A 109.8
O12 C10 H10B 109.8
C11 C10 H10B 109.8
H10A C10 H10B 108.2
C25 C26 H26A 109.5
C25 C26 H26B 109.5
H26A C26 H26B 109.5
C25 C26 H26C 109.5
H26A C26 H26C 109.5
H26B C26 H26C 109.5
C6 C9 H9A 109.5
C6 C9 H9B 109.5
H9A C9 H9B 109.5
C6 C9 H9C 109.5
H9A C9 H9C 109.5
H9B C9 H9C 109.5
O21 C25 C26 109.0(3)
O21 C25 H25A 109.9
C26 C25 H25A 109.9
O21 C25 H25B 109.9
C26 C25 H25B 109.9
H25A C25 H25B 108.3
C4 C8 H8A 109.5
C4 C8 H8B 109.5
H8A C8 H8B 109.5
C4 C8 H8C 109.5
H8A C8 H8C 109.5
H8B C8 H8C 109.5
C5 C6 C1 118.7(3)
C5 C6 C9 119.3(3)
C1 C6 C9 121.9(3)
C4 C5 C6 122.3(3)
C4 C5 H5 118.9
C6 C5 H5 118.9
C14 N2 P2 126.6(2)
C14 N2 H2 116(3)
P2 N2 H2 117(3)
O22 P2 O21 99.10(12)
O22 P2 N2 103.90(13)
O21 P2 N2 109.23(13)
O22 P2 S2 116.85(10)
O21 P2 S2 114.39(9)
N2 P2 S2 112.17(10)
C3 C2 C1 118.3(3)
C3 C2 C7 120.4(3)
C1 C2 C7 121.3(3)
C2 C3 C4 122.5(3)
C2 C3 H3 118.7
C4 C3 H3 118.7

loop_
_geom_bond_atom_site_label_1
_geom_bond_atom_site_label_2
_geom_bond_distance
P1 O11 1.581(2)
P1 O12 1.588(2)
P1 N1 1.632(3)
P1 S1 1.9254(11)
N1 C1 1.438(4)
N1 H1 0.83(4)
C13 C12 1.492(5)
C13 H13A 0.9800
C13 H13B 0.9800
C13 H13C 0.9800
C22 C19 1.507(4)
C22 H22A 0.9800
C22 H22B 0.9800
C22 H22C 0.9800
O22 C23 1.458(4)
O22 P2 1.578(2)
C20 C15 1.508(4)
C20 H20A 0.9800
C20 H20B 0.9800
C20 H20C 0.9800
C18 C19 1.389(5)
C18 C17 1.393(5)
C18 H18 0.9500
C4 C5 1.384(5)
C4 C3 1.400(5)
C4 C8 1.502(5)
C21 C17 1.511(5)
C21 H21A 0.9800
C21 H21B 0.9800
C21 H21C 0.9800
O21 C25 1.448(4)
O21 P2 1.588(2)
C17 C16 1.388(5)
C16 C15 1.390(5)
C16 H16 0.9500
C7 C2 1.509(5)
C7 H7A 0.9800
C7 H7B 0.9800
C7 H7C 0.9800
C15 C14 1.404(4)
C14 C19 1.406(4)
C14 N2 1.440(4)
C1 C6 1.398(4)
C1 C2 1.406(4)
C12 O11 1.455(4)
C12 H12A 0.9900
C12 H12B 0.9900
O12 C10 1.441(4)
C24 C23 1.493(5)
C24 H24A 0.9800
C24 H24B 0.9800
C24 H24C 0.9800
C11 C10 1.493(6)
C11 H11A 0.9800
C11 H11B 0.9800
C11 H11C 0.9800
C23 H23A 0.9900
C23 H23B 0.9900
C10 H10A 0.9900
C10 H10B 0.9900
C26 C25 1.489(6)
C26 H26A 0.9800
C26 H26B 0.9800
C26 H26C 0.9800
C9 C6 1.505(5)
C9 H9A 0.9800
C9 H9B 0.9800
C9 H9C 0.9800
C25 H25A 0.9900
C25 H25B 0.9900
C8 H8A 0.9800
C8 H8B 0.9800
C8 H8C 0.9800
C6 C5 1.398(5)
C5 H5 0.9500
N2 P2 1.629(3)
N2 H2 0.83(3)
P2 S2 1.9355(11)
C2 C3 1.390(5)
C3 H3 0.9500

loop_
_geom_hbond_atom_site_label_D
_geom_hbond_atom_site_label_H
_geom_hbond_atom_site_label_A
_geom_hbond_distance_DH
_geom_hbond_distance_HA
_geom_hbond_distance_DA
_geom_hbond_angle_DHA
N1 H1 S2 0.83(4) 2.74(4) 3.503(3) 154(4)
N2 H2 CG1 0.83(2) 2.39(3) 3.175(3) 158(4)

loop_
_geom_torsion_atom_site_label_1
_geom_torsion_atom_site_label_2
_geom_torsion_atom_site_label_3
_geom_torsion_atom_site_label_4
_geom_torsion
O11 P1 N1 C1 53.1(3)
O12 P1 N1 C1 -51.4(3)
S1 P1 N1 C1 -179.5(2)
C19 C18 C17 C16 -0.3(5)
C19 C18 C17 C21 -178.6(3)
C18 C17 C16 C15 -1.0(5)
C21 C17 C16 C15 177.3(3)
C17 C16 C15 C14 2.5(5)
C17 C16 C15 C20 -175.4(3)
C16 C15 C14 C19 -2.8(4)
C20 C15 C14 C19 175.1(3)
C16 C15 C14 N2 -178.6(3)
C20 C15 C14 N2 -0.8(5)
P1 N1 C1 C6 91.3(3)
P1 N1 C1 C2 -91.8(3)
C17 C18 C19 C14 0.0(5)
C17 C18 C19 C22 -179.8(3)
C15 C14 C19 C18 1.5(4)
N2 C14 C19 C18 177.4(3)
C15 C14 C19 C22 -178.6(3)
N2 C14 C19 C22 -2.8(5)
O11 P1 O12 C10 152.6(3)
N1 P1 O12 C10 -99.8(3)
S1 P1 O12 C10 26.6(3)
C13 C12 O11 P1 -164.0(3)
O12 P1 O11 C12 -60.3(3)
N1 P1 O11 C12 -171.6(3)
S1 P1 O11 C12 64.3(3)
P2 O22 C23 C24 164.2(3)
P1 O12 C10 C11 -109.6(4)
P2 O21 C25 C26 110.8(3)
C2 C1 C6 C5 2.3(5)
N1 C1 C6 C5 179.1(3)
C2 C1 C6 C9 -176.0(3)
N1 C1 C6 C9 0.8(5)
C3 C4 C5 C6 0.2(5)
C8 C4 C5 C6 -176.6(3)
C1 C6 C5 C4 -1.4(5)
C9 C6 C5 C4 176.9(3)
C15 C14 N2 P2 -94.1(3)
C19 C14 N2 P2 90.0(3)
C23 O22 P2 O21 60.2(3)
C23 O22 P2 N2 172.7(3)
C23 O22 P2 S2 -63.2(3)
C25 O21 P2 O22 -156.3(2)
C25 O21 P2 N2 95.5(3)
C25 O21 P2 S2 -31.2(3)
C14 N2 P2 O22 -53.4(3)
C14 N2 P2 O21 51.6(3)
C14 N2 P2 S2 179.5(2)
C6 C1 C2 C3 -1.9(5)
N1 C1 C2 C3 -178.7(3)
C6 C1 C2 C7 175.6(3)
N1 C1 C2 C7 -1.2(5)
C1 C2 C3 C4 0.6(5)
C7 C2 C3 C4 -176.9(3)
C5 C4 C3 C2 0.2(5)
C8 C4 C3 C2 177.1(3)

_cod_database_fobs_code 2021194
